data_2224597
loop_
_publ_author_name
'Liu, Jia-Lu'
'Shen, Jin-Bei'
'Zhao, Guo-Liang'

_publ_section_title
Tris[2-methoxy-6-(4-methylphenyliminiomethyl)phenolato-\k^2^<i>O</i>,<i>O</i>']tris(thiocyanato-\k<i>N</i>)neodymium(III)
_journal_coeditor_code CV2653
_journal_issue 1
_journal_name_full 'Acta Crystallographica Section E'
_journal_page_first m72
_journal_paper_doi 10.1107/S1600536809053124
_journal_volume 66
_journal_year 2010
_chemical_formula_iupac '[Nd (N C S)3 (C15 H15 N O2)3]'
_chemical_formula_moiety 'C48 H45 N6 Nd O6 S3'
_chemical_formula_sum 'C48 H45 N6 Nd O6 S3'
_chemical_formula_weight 1042.35
_chemical_name_systematic
;
Tris[2-methoxy-6-(4-methylphenyliminiomethyl)phenolato-
\k^2^<i>O</i>,<i>O</i>']tris(thiocyanato-\k<i>N</i>)neodymium(III)
;
_space_group_IT_number 14
_symmetry_cell_setting monoclinic
_symmetry_space_group_name_Hall '-P 2ybc'
_symmetry_space_group_name_H-M 'P 1 21/c 1'
_atom_sites_solution_hydrogens geom
_atom_sites_solution_primary direct
_atom_sites_solution_secondary difmap
_audit_creation_method SHELXL97
_cell_angle_alpha 90.00
_cell_angle_beta 105.9720(10)
_cell_angle_gamma 90.00
_cell_formula_units_Z 4
_cell_length_a 16.6107(3)
_cell_length_b 14.2425(3)
_cell_length_c 22.1582(4)
_cell_measurement_reflns_used 2091
_cell_measurement_temperature 296(2)
_cell_measurement_theta_max 27.550
_cell_measurement_theta_min 1.43
_cell_volume 5039.77(17)
_computing_cell_refinement 'SAINT (Bruker, 2006)'
_computing_data_collection 'APEX2 (Bruker, 2006)'
_computing_data_reduction 'SAINT (Bruker, 2006)'
_computing_molecular_graphics 'SHELXTL (Sheldrick, 2008)'
_computing_publication_material 'SHELXL97 (Sheldrick, 2008)'
_computing_structure_refinement 'SHELXL97 (Sheldrick, 2008)'
_computing_structure_solution 'SHELXS97 (Sheldrick, 2008)'
_diffrn_ambient_temperature 296(2)
_diffrn_measured_fraction_theta_full 0.996
_diffrn_measured_fraction_theta_max 0.996
_diffrn_measurement_device_type 'Bruker APEXII'
_diffrn_measurement_method '\w scans'
_diffrn_radiation_monochromator graphite
_diffrn_radiation_source 'fine-focus sealed tube'
_diffrn_radiation_type MoK\a
_diffrn_radiation_wavelength 0.71073
_diffrn_reflns_av_R_equivalents 0.1141
_diffrn_reflns_av_sigmaI/netI 0.1405
_diffrn_reflns_limit_h_max 21
_diffrn_reflns_limit_h_min -21
_diffrn_reflns_limit_k_max 18
_diffrn_reflns_limit_k_min -18
_diffrn_reflns_limit_l_max 28
_diffrn_reflns_limit_l_min -28
_diffrn_reflns_number 44769
_diffrn_reflns_theta_full 27.55
_diffrn_reflns_theta_max 27.55
_diffrn_reflns_theta_min 1.28
_diffrn_standards_decay_% 0
_diffrn_standards_interval_count 0
_diffrn_standards_number 0
_exptl_absorpt_coefficient_mu 1.206
_exptl_absorpt_correction_type none
_exptl_crystal_colour red
_exptl_crystal_density_diffrn 1.374
_exptl_crystal_density_method 'not measured'
_exptl_crystal_description block
_exptl_crystal_F_000 2124
_exptl_crystal_size_max 0.144
_exptl_crystal_size_mid 0.080
_exptl_crystal_size_min 0.054
_refine_diff_density_max 0.656
_refine_diff_density_min -0.838
_refine_ls_extinction_method none
_refine_ls_goodness_of_fit_ref 0.862
_refine_ls_hydrogen_treatment constr
_refine_ls_matrix_type full
_refine_ls_number_parameters 562
_refine_ls_number_reflns 11604
_refine_ls_number_restraints 0
_refine_ls_restrained_S_all 0.862
_refine_ls_R_factor_all 0.1617
_refine_ls_R_factor_gt 0.0596
_refine_ls_shift/su_max 0.001
_refine_ls_shift/su_mean 0.000
_refine_ls_structure_factor_coef Fsqd
_refine_ls_weighting_details 'calc w=1/[\s^2^(Fo^2^)+(0.1000P)^2^] where P=(Fo^2^+2Fc^2^)/3'
_refine_ls_weighting_scheme calc
_refine_ls_wR_factor_gt 0.1367
_refine_ls_wR_factor_ref 0.1900
_reflns_number_gt 5189
_reflns_number_total 11604
_reflns_threshold_expression I>2sigma(I)
_cod_data_source_file cv2653.cif
_cod_data_source_block I
_cod_depositor_comments
;
The following automatic conversions were performed:
'_symmetry_cell_setting' value 'Monoclinic' changed to 'monoclinic'
according to '/home/saulius/struct/CIF-dictionaries/cif_core.dic'
dictionary named 'cif_core.dic' version 2.4.1 from 2010-06-29.

Automatic conversion script
Id: cif_fix_enum 1527 2010-12-29 10:47:43Z saulius 

The following automatic conversions were performed:

'_symmetry_cell_setting' value 'Monoclinic' changed to 'monoclinic'
according to /home/saulius/struct/CIF-dictionaries/cif_core.dic
dictionary named 'cif_core.dic' version 2.4.1 from 2010-06-29.

Automatic conversion script
Id: cif_fix_values 1715 2011-07-08 13:25:40Z adriana 
;
_cod_original_sg_symbol_H-M 'P 21/c'
_cod_database_code 2224597
_cod_database_fobs_code 2224597

loop_
_symmetry_equiv_pos_as_xyz
'x, y, z'
'-x, y+1/2, -z+1/2'
'-x, -y, -z'
'x, -y-1/2, z-1/2'

loop_
_atom_site_type_symbol
_atom_site_label
_atom_site_fract_x
_atom_site_fract_y
_atom_site_fract_z
_atom_site_U_iso_or_equiv
_atom_site_adp_type
_atom_site_calc_flag
_atom_site_refinement_flags
_atom_site_occupancy
_atom_site_disorder_assembly
_atom_site_disorder_group
Nd Nd 1.21267(2) 0.27661(3) 1.393189(17) 0.04942(15) Uani d . 1 . .
C C1 1.7474(6) 0.2005(8) 1.6278(6) 0.132(4) Uani d . 1 . .
H H1B 1.7970 0.1935 1.6140 0.197 Uiso calc R 1 . .
H H1C 1.7517 0.1616 1.6639 0.197 Uiso calc R 1 . .
H H1D 1.7416 0.2649 1.6386 0.197 Uiso calc R 1 . .
C C2 1.6709(6) 0.1709(6) 1.5751(5) 0.090(3) Uani d . 1 . .
C C3 1.6775(5) 0.1410(7) 1.5180(6) 0.098(3) Uani d . 1 . .
H H3B 1.7303 0.1368 1.5115 0.118 Uiso calc R 1 . .
C C4 1.6086(5) 0.1167(6) 1.4699(4) 0.079(2) Uani d . 1 . .
H H4A 1.6150 0.0969 1.4315 0.095 Uiso calc R 1 . .
C C5 1.5300(5) 0.1220(5) 1.4793(4) 0.064(2) Uani d . 1 . .
C C6 1.5214(5) 0.1515(5) 1.5365(4) 0.066(2) Uani d . 1 . .
H H6A 1.4686 0.1552 1.5430 0.079 Uiso calc R 1 . .
C C7 1.5906(6) 0.1754(6) 1.5834(4) 0.082(2) Uani d . 1 . .
H H7A 1.5842 0.1951 1.6218 0.099 Uiso calc R 1 . .
C C8 1.4479(5) 0.0514(5) 1.3821(4) 0.065(2) Uani d . 1 . .
H H8A 1.4939 0.0182 1.3772 0.078 Uiso calc R 1 . .
C C9 1.3712(5) 0.0448(5) 1.3347(4) 0.069(2) Uani d . 1 . .
C C10 1.3636(7) -0.0112(6) 1.2797(5) 0.097(3) Uani d . 1 . .
H H10A 1.4097 -0.0448 1.2752 0.116 Uiso calc R 1 . .
C C11 1.2900(8) -0.0158(8) 1.2340(5) 0.110(4) Uani d . 1 . .
H H11A 1.2860 -0.0531 1.1988 0.132 Uiso calc R 1 . .
C C12 1.2212(7) 0.0342(7) 1.2392(4) 0.096(3) Uani d . 1 . .
H H12A 1.1713 0.0307 1.2073 0.115 Uiso calc R 1 . .
C C13 1.2253(5) 0.0892(5) 1.2909(4) 0.066(2) Uani d . 1 . .
C C14 1.3004(5) 0.0943(5) 1.3399(4) 0.0613(19) Uani d . 1 . .
C C15 1.0798(5) 0.1339(7) 1.2583(4) 0.098(3) Uani d . 1 . .
H H15A 1.0791 0.0822 1.2304 0.147 Uiso calc R 1 . .
H H15B 1.0642 0.1904 1.2344 0.147 Uiso calc R 1 . .
H H15C 1.0408 0.1221 1.2823 0.147 Uiso calc R 1 . .
C C16 0.9337(6) 0.8193(6) 1.4168(4) 0.092(3) Uani d . 1 . .
H H16A 0.9816 0.8487 1.4085 0.138 Uiso calc R 1 . .
H H16B 0.9289 0.8393 1.4570 0.138 Uiso calc R 1 . .
H H16C 0.8841 0.8368 1.3848 0.138 Uiso calc R 1 . .
C C17 0.9441(5) 0.7145(5) 1.4168(3) 0.0619(19) Uani d . 1 . .
C C18 0.8840(5) 0.6555(6) 1.4276(4) 0.069(2) Uani d . 1 . .
H H18A 0.8360 0.6809 1.4348 0.083 Uiso calc R 1 . .
C C19 0.8936(4) 0.5584(5) 1.4279(3) 0.0601(19) Uani d . 1 . .
H H19A 0.8524 0.5195 1.4354 0.072 Uiso calc R 1 . .
C C20 0.9633(4) 0.5209(5) 1.4171(3) 0.0523(17) Uani d . 1 . .
C C21 1.0259(4) 0.5778(5) 1.4075(3) 0.0604(19) Uani d . 1 . .
H H21A 1.0746 0.5520 1.4018 0.072 Uiso calc R 1 . .
C C22 1.0147(5) 0.6738(5) 1.4067(4) 0.071(2) Uani d . 1 . .
H H22A 1.0560 0.7124 1.3991 0.085 Uiso calc R 1 . .
C C23 0.9246(4) 0.3560(5) 1.4198(3) 0.0612(19) Uani d . 1 . .
H H23A 0.8711 0.3726 1.4217 0.073 Uiso calc R 1 . .
C C24 0.9442(4) 0.2599(5) 1.4191(3) 0.0576(19) Uani d . 1 . .
C C25 0.8829(5) 0.1900(6) 1.4185(5) 0.089(3) Uani d . 1 . .
H H25A 0.8296 0.2076 1.4200 0.107 Uiso calc R 1 . .
C C26 0.9016(6) 0.0991(7) 1.4158(5) 0.105(3) Uani d . 1 . .
H H26A 0.8606 0.0539 1.4142 0.126 Uiso calc R 1 . .
C C27 0.9813(5) 0.0716(6) 1.4151(4) 0.083(3) Uani d . 1 . .
H H27A 0.9926 0.0079 1.4132 0.099 Uiso calc R 1 . .
C C28 1.0438(4) 0.1343(5) 1.4174(4) 0.0600(19) Uani d . 1 . .
C C29 1.0261(4) 0.2302(5) 1.4194(3) 0.0495(16) Uani d . 1 . .
C C30 1.1531(5) 0.0226(5) 1.4252(4) 0.086(3) Uani d . 1 . .
H H30A 1.1104 -0.0169 1.4333 0.129 Uiso calc R 1 . .
H H30B 1.2027 0.0188 1.4598 0.129 Uiso calc R 1 . .
H H30C 1.1656 0.0022 1.3875 0.129 Uiso calc R 1 . .
C C31 1.6013(7) 0.4363(7) 1.7675(4) 0.122(4) Uani d . 1 . .
H H31A 1.5565 0.4274 1.7866 0.183 Uiso calc R 1 . .
H H31B 1.6238 0.4984 1.7765 0.183 Uiso calc R 1 . .
H H31C 1.6446 0.3910 1.7840 0.183 Uiso calc R 1 . .
C C32 1.5683(6) 0.4236(6) 1.6970(4) 0.079(2) Uani d . 1 . .
C C33 1.4863(6) 0.3989(6) 1.6687(4) 0.085(3) Uani d . 1 . .
H H33A 1.4496 0.3904 1.6933 0.102 Uiso calc R 1 . .
C C34 1.4576(5) 0.3865(6) 1.6047(4) 0.073(2) Uani d . 1 . .
H H34A 1.4018 0.3714 1.5862 0.088 Uiso calc R 1 . .
C C35 1.5109(4) 0.3963(5) 1.5688(3) 0.0514(17) Uani d . 1 . .
C C36 1.5935(4) 0.4198(5) 1.5956(4) 0.063(2) Uani d . 1 . .
H H36A 1.6301 0.4266 1.5707 0.075 Uiso calc R 1 . .
C C37 1.6216(5) 0.4334(6) 1.6600(4) 0.075(2) Uani d . 1 . .
H H37A 1.6773 0.4493 1.6783 0.090 Uiso calc R 1 . .
C C38 1.5238(4) 0.3633(4) 1.4624(3) 0.0523(17) Uani d . 1 . .
H H38A 1.5819 0.3674 1.4765 0.063 Uiso calc R 1 . .
C C39 1.4875(4) 0.3426(4) 1.3990(3) 0.0482(16) Uani d . 1 . .
C C40 1.5387(4) 0.3304(5) 1.3584(4) 0.064(2) Uani d . 1 . .
H H40A 1.5964 0.3373 1.3739 0.077 Uiso calc R 1 . .
C C41 1.5055(5) 0.3089(6) 1.2974(4) 0.072(2) Uani d . 1 . .
H H41A 1.5403 0.3005 1.2714 0.087 Uiso calc R 1 . .
C C42 1.4185(5) 0.2993(5) 1.2729(3) 0.0610(19) Uani d . 1 . .
H H42A 1.3953 0.2865 1.2305 0.073 Uiso calc R 1 . .
C C43 1.3680(4) 0.3090(5) 1.3120(3) 0.0522(17) Uani d . 1 . .
C C44 1.4000(4) 0.3316(5) 1.3758(3) 0.0483(16) Uani d . 1 . .
C C45 1.2416(5) 0.3000(7) 1.2278(4) 0.091(3) Uani d . 1 . .
H H45A 1.2821 0.3112 1.2050 0.137 Uiso calc R 1 . .
H H45B 1.1993 0.3478 1.2178 0.137 Uiso calc R 1 . .
H H45C 1.2162 0.2397 1.2166 0.137 Uiso calc R 1 . .
C C46 1.2340(4) 0.5040(5) 1.4736(3) 0.0591(19) Uani d . 1 . .
C C47 1.0439(6) 0.3648(7) 1.2736(4) 0.090(3) Uani d . 1 . .
C C48 1.3000(4) 0.1762(5) 1.5462(3) 0.0577(18) Uani d . 1 . .
N N1 1.4566(4) 0.1018(4) 1.4318(3) 0.0628(16) Uani d . 1 . .
H H1A 1.4113 0.1262 1.4365 0.075 Uiso calc R 1 . .
N N2 0.9766(3) 0.4219(4) 1.4181(2) 0.0510(14) Uani d . 1 . .
H H2A 1.0258 0.4041 1.4175 0.061 Uiso calc R 1 . .
N N3 1.4809(3) 0.3773(4) 1.5032(3) 0.0499(14) Uani d . 1 . .
H H3A 1.4274 0.3748 1.4883 0.060 Uiso calc R 1 . .
N N4 1.2184(4) 0.4345(5) 1.4465(3) 0.0754(18) Uiso d . 1 . .
N N5 1.1129(5) 0.3612(5) 1.3056(4) 0.094(2) Uiso d . 1 . .
N N6 1.2775(4) 0.2273(5) 1.5051(3) 0.0677(17) Uiso d . 1 . .
S S1 1.25218(13) 0.60404(18) 1.51067(13) 0.0996(9) Uani d . 1 . .
S S2 0.94976(19) 0.3689(2) 1.23046(17) 0.1467(14) Uani d . 1 . .
S S3 1.3324(2) 0.1029(2) 1.60350(12) 0.1132(10) Uani d . 1 . .
O O1 1.1632(3) 0.1444(4) 1.3004(2) 0.0752(15) Uani d . 1 . .
O O2 1.3015(3) 0.1459(3) 1.3889(2) 0.0561(12) Uani d . 1 . .
O O3 1.1243(3) 0.1167(3) 1.4178(2) 0.0674(14) Uani d . 1 . .
O O4 1.0848(3) 0.2913(3) 1.4208(2) 0.0595(13) Uani d . 1 . .
O O5 1.2824(3) 0.3020(4) 1.2938(2) 0.0641(13) Uani d . 1 . .
O O6 1.3500(2) 0.3412(3) 1.4114(2) 0.0538(12) Uani d . 1 . .

loop_
_atom_site_aniso_label
_atom_site_aniso_U_11
_atom_site_aniso_U_22
_atom_site_aniso_U_33
_atom_site_aniso_U_12
_atom_site_aniso_U_13
_atom_site_aniso_U_23
Nd 0.0425(2) 0.0534(3) 0.0489(3) 0.00325(17) 0.00670(16) 0.0035(2)
C1 0.084(7) 0.122(9) 0.152(11) 0.005(6) -0.028(7) 0.001(8)
C2 0.073(6) 0.069(6) 0.104(8) 0.013(5) -0.016(6) -0.005(6)
C3 0.053(5) 0.092(7) 0.134(10) 0.022(5) 0.000(6) 0.007(7)
C4 0.066(5) 0.084(6) 0.088(7) 0.018(4) 0.019(5) 0.007(5)
C5 0.072(5) 0.040(4) 0.078(6) 0.018(4) 0.016(5) 0.015(4)
C6 0.061(5) 0.068(5) 0.063(5) 0.001(4) 0.009(4) 0.007(4)
C7 0.091(6) 0.059(5) 0.083(7) 0.012(5) 0.001(5) 0.010(5)
C8 0.074(5) 0.048(5) 0.073(6) 0.015(4) 0.023(5) 0.001(4)
C9 0.092(6) 0.062(5) 0.058(5) 0.003(4) 0.029(5) -0.010(4)
C10 0.116(8) 0.086(7) 0.099(8) 0.001(6) 0.045(7) -0.031(6)
C11 0.140(10) 0.117(9) 0.074(7) -0.021(8) 0.031(7) -0.051(6)
C12 0.118(8) 0.094(7) 0.073(7) -0.016(6) 0.023(6) -0.016(6)
C13 0.084(6) 0.059(5) 0.050(5) -0.002(4) 0.013(4) -0.005(4)
C14 0.076(5) 0.050(4) 0.057(5) 0.002(4) 0.018(4) 0.004(4)
C15 0.079(6) 0.099(7) 0.086(7) -0.020(5) -0.029(5) 0.007(6)
C16 0.122(7) 0.054(5) 0.085(7) 0.000(5) 0.003(6) 0.002(5)
C17 0.078(5) 0.047(5) 0.049(5) 0.005(4) -0.003(4) -0.002(4)
C18 0.074(5) 0.065(5) 0.067(5) 0.011(4) 0.019(4) -0.001(4)
C19 0.062(4) 0.055(5) 0.065(5) -0.003(3) 0.021(4) 0.002(4)
C20 0.055(4) 0.052(4) 0.049(4) -0.006(3) 0.012(3) -0.001(3)
C21 0.056(4) 0.054(5) 0.066(5) 0.001(4) 0.009(4) 0.000(4)
C22 0.063(5) 0.057(5) 0.083(6) -0.006(4) 0.003(4) 0.011(5)
C23 0.052(4) 0.060(5) 0.075(5) -0.001(4) 0.023(4) -0.006(4)
C24 0.053(4) 0.063(5) 0.059(5) -0.004(3) 0.018(4) -0.002(4)
C25 0.076(5) 0.072(6) 0.136(9) -0.014(5) 0.056(6) -0.012(6)
C26 0.091(7) 0.070(7) 0.161(10) -0.026(5) 0.046(7) -0.023(7)
C27 0.096(6) 0.047(5) 0.104(7) -0.007(5) 0.027(6) -0.002(5)
C28 0.063(4) 0.036(4) 0.079(6) -0.004(3) 0.017(4) 0.003(4)
C29 0.056(4) 0.051(4) 0.042(4) -0.012(3) 0.013(3) 0.003(3)
C30 0.098(6) 0.042(5) 0.128(8) 0.020(4) 0.045(6) 0.014(5)
C31 0.189(11) 0.114(9) 0.051(6) -0.040(8) 0.012(7) -0.017(6)
C32 0.111(7) 0.070(6) 0.049(5) -0.015(5) 0.013(5) -0.015(4)
C33 0.112(7) 0.090(7) 0.064(6) -0.031(5) 0.042(6) -0.018(5)
C34 0.074(5) 0.088(6) 0.062(6) -0.017(4) 0.026(5) -0.017(5)
C35 0.057(4) 0.046(4) 0.050(4) -0.004(3) 0.011(4) -0.007(3)
C36 0.057(4) 0.072(5) 0.060(5) -0.013(4) 0.018(4) -0.006(4)
C37 0.075(5) 0.077(6) 0.063(6) -0.010(4) 0.001(5) -0.022(5)
C38 0.048(4) 0.053(4) 0.058(5) 0.003(3) 0.018(4) -0.004(4)
C39 0.050(4) 0.045(4) 0.050(4) -0.002(3) 0.015(3) 0.003(3)
C40 0.052(4) 0.074(5) 0.071(6) -0.003(4) 0.024(4) -0.016(4)
C41 0.077(5) 0.088(6) 0.061(6) -0.002(4) 0.034(5) -0.011(5)
C42 0.074(5) 0.065(5) 0.042(4) -0.003(4) 0.013(4) 0.005(4)
C43 0.060(4) 0.054(4) 0.040(4) -0.007(3) 0.009(3) 0.002(3)
C44 0.053(4) 0.046(4) 0.046(4) -0.002(3) 0.013(3) 0.006(3)
C45 0.078(6) 0.133(8) 0.054(5) -0.017(5) 0.001(4) 0.025(5)
C46 0.045(4) 0.064(5) 0.066(5) -0.010(3) 0.012(4) -0.007(4)
C47 0.079(6) 0.102(7) 0.080(7) 0.013(5) 0.007(5) -0.003(5)
C48 0.068(4) 0.064(5) 0.043(4) 0.012(4) 0.018(4) -0.003(4)
N1 0.062(4) 0.050(4) 0.074(5) 0.010(3) 0.016(4) 0.003(4)
N2 0.044(3) 0.047(3) 0.062(4) 0.005(3) 0.014(3) 0.003(3)
N3 0.044(3) 0.052(3) 0.052(4) 0.000(2) 0.010(3) -0.006(3)
S1 0.0686(13) 0.0964(17) 0.145(2) -0.0332(12) 0.0477(15) -0.0558(17)
S2 0.094(2) 0.142(3) 0.161(3) 0.0396(18) -0.038(2) -0.016(2)
S3 0.158(3) 0.122(2) 0.0708(17) 0.066(2) 0.0515(17) 0.0365(16)
O1 0.073(3) 0.082(4) 0.059(4) -0.009(3) -0.002(3) 0.003(3)
O2 0.059(3) 0.061(3) 0.044(3) 0.010(2) 0.007(2) -0.003(2)
O3 0.066(3) 0.048(3) 0.089(4) 0.009(2) 0.021(3) 0.005(3)
O4 0.051(3) 0.046(3) 0.084(4) -0.001(2) 0.023(3) -0.002(3)
O5 0.060(3) 0.084(4) 0.043(3) -0.012(2) 0.005(2) 0.006(3)
O6 0.048(2) 0.069(3) 0.046(3) -0.002(2) 0.015(2) -0.009(2)

loop_
_atom_type_symbol
_atom_type_description
_atom_type_scat_dispersion_real
_atom_type_scat_dispersion_imag
_atom_type_scat_source
C C 0.0033 0.0016 'International Tables Vol C Tables 4.2.6.8 and 6.1.1.4'
H H 0.0000 0.0000 'International Tables Vol C Tables 4.2.6.8 and 6.1.1.4'
N N 0.0061 0.0033 'International Tables Vol C Tables 4.2.6.8 and 6.1.1.4'
O O 0.0106 0.0060 'International Tables Vol C Tables 4.2.6.8 and 6.1.1.4'
Nd Nd -0.1943 3.0179 'International Tables Vol C Tables 4.2.6.8 and 6.1.1.4'
S S 0.1246 0.1234 'International Tables Vol C Tables 4.2.6.8 and 6.1.1.4'

loop_
_geom_angle_atom_site_label_1
_geom_angle_atom_site_label_2
_geom_angle_atom_site_label_3
_geom_angle_site_symmetry_1
_geom_angle_site_symmetry_3
_geom_angle
_geom_angle_publ_flag
O4 Nd O6 . . 143.38(15) ?
O4 Nd O2 . . 133.12(15) ?
O6 Nd O2 . . 74.67(15) ?
O4 Nd N5 . . 73.0(2) ?
O6 Nd N5 . . 110.2(2) ?
O2 Nd N5 . . 129.1(2) ?
O4 Nd N6 . . 86.67(18) ?
O6 Nd N6 . . 79.11(18) ?
O2 Nd N6 . . 73.77(18) ?
N5 Nd N6 . . 156.4(2) ?
O4 Nd N4 . . 73.90(18) ?
O6 Nd N4 . . 70.59(17) ?
O2 Nd N4 . . 139.96(18) ?
N5 Nd N4 . . 82.2(2) ?
N6 Nd N4 . . 80.6(2) ?
O4 Nd O1 . . 98.57(16) ?
O6 Nd O1 . . 117.78(15) ?
O2 Nd O1 . . 59.79(16) ?
N5 Nd O1 . . 75.5(2) ?
N6 Nd O1 . . 120.39(18) ?
N4 Nd O1 . . 157.76(19) ?
O4 Nd O5 . . 142.12(16) ?
O6 Nd O5 . . 59.78(14) ?
O2 Nd O5 . . 70.97(15) ?
N5 Nd O5 . . 69.7(2) ?
N6 Nd O5 . . 131.17(17) ?
N4 Nd O5 . . 106.50(18) ?
O1 Nd O5 . . 66.39(15) ?
O4 Nd O3 . . 58.38(13) ?
O6 Nd O3 . . 142.73(15) ?
O2 Nd O3 . . 75.00(15) ?
N5 Nd O3 . . 105.6(2) ?
N6 Nd O3 . . 72.00(18) ?
N4 Nd O3 . . 125.27(17) ?
O1 Nd O3 . . 61.95(15) ?
O5 Nd O3 . . 127.32(14) ?
C2 C1 H1B . . 109.5 ?
C2 C1 H1C . . 109.5 ?
H1B C1 H1C . . 109.5 ?
C2 C1 H1D . . 109.5 ?
H1B C1 H1D . . 109.5 ?
H1C C1 H1D . . 109.5 ?
C3 C2 C7 . . 117.3(9) ?
C3 C2 C1 . . 122.1(10) ?
C7 C2 C1 . . 120.7(11) ?
C2 C3 C4 . . 122.3(9) ?
C2 C3 H3B . . 118.8 ?
C4 C3 H3B . . 118.8 ?
C3 C4 C5 . . 119.2(9) ?
C3 C4 H4A . . 120.4 ?
C5 C4 H4A . . 120.4 ?
C6 C5 C4 . . 119.8(8) ?
C6 C5 N1 . . 117.6(7) ?
C4 C5 N1 . . 122.5(8) ?
C7 C6 C5 . . 119.8(8) ?
C7 C6 H6A . . 120.1 ?
C5 C6 H6A . . 120.1 ?
C6 C7 C2 . . 121.6(9) ?
C6 C7 H7A . . 119.2 ?
C2 C7 H7A . . 119.2 ?
N1 C8 C9 . . 122.6(7) ?
N1 C8 H8A . . 118.7 ?
C9 C8 H8A . . 118.7 ?
C14 C9 C8 . . 120.7(7) ?
C14 C9 C10 . . 118.0(8) ?
C8 C9 C10 . . 121.3(8) ?
C11 C10 C9 . . 120.7(9) ?
C11 C10 H10A . . 119.6 ?
C9 C10 H10A . . 119.6 ?
C10 C11 C12 . . 120.7(9) ?
C10 C11 H11A . . 119.7 ?
C12 C11 H11A . . 119.7 ?
C13 C12 C11 . . 120.8(10) ?
C13 C12 H12A . . 119.6 ?
C11 C12 H12A . . 119.6 ?
O1 C13 C12 . . 126.4(8) ?
O1 C13 C14 . . 113.4(7) ?
C12 C13 C14 . . 120.1(8) ?
O2 C14 C9 . . 122.0(7) ?
O2 C14 C13 . . 118.4(7) ?
C9 C14 C13 . . 119.6(7) ?
O1 C15 H15A . . 109.5 ?
O1 C15 H15B . . 109.5 ?
H15A C15 H15B . . 109.5 ?
O1 C15 H15C . . 109.5 ?
H15A C15 H15C . . 109.5 ?
H15B C15 H15C . . 109.5 ?
C17 C16 H16A . . 109.5 ?
C17 C16 H16B . . 109.5 ?
H16A C16 H16B . . 109.5 ?
C17 C16 H16C . . 109.5 ?
H16A C16 H16C . . 109.5 ?
H16B C16 H16C . . 109.5 ?
C18 C17 C22 . . 117.5(7) ?
C18 C17 C16 . . 121.3(7) ?
C22 C17 C16 . . 121.3(7) ?
C17 C18 C19 . . 121.4(7) ?
C17 C18 H18A . . 119.3 ?
C19 C18 H18A . . 119.3 ?
C20 C19 C18 . . 119.5(7) ?
C20 C19 H19A . . 120.2 ?
C18 C19 H19A . . 120.2 ?
C19 C20 C21 . . 120.8(7) ?
C19 C20 N2 . . 121.5(6) ?
C21 C20 N2 . . 117.6(6) ?
C20 C21 C22 . . 118.7(7) ?
C20 C21 H21A . . 120.6 ?
C22 C21 H21A . . 120.6 ?
C21 C22 C17 . . 122.1(7) ?
C21 C22 H22A . . 119.0 ?
C17 C22 H22A . . 119.0 ?
N2 C23 C24 . . 123.4(6) ?
N2 C23 H23A . . 118.3 ?
C24 C23 H23A . . 118.3 ?
C23 C24 C25 . . 120.9(7) ?
C23 C24 C29 . . 120.9(6) ?
C25 C24 C29 . . 118.2(7) ?
C26 C25 C24 . . 120.3(8) ?
C26 C25 H25A . . 119.8 ?
C24 C25 H25A . . 119.8 ?
C25 C26 C27 . . 120.6(8) ?
C25 C26 H26A . . 119.7 ?
C27 C26 H26A . . 119.7 ?
C28 C27 C26 . . 122.4(8) ?
C28 C27 H27A . . 118.8 ?
C26 C27 H27A . . 118.8 ?
O3 C28 C27 . . 128.3(7) ?
O3 C28 C29 . . 113.2(6) ?
C27 C28 C29 . . 118.5(7) ?
O4 C29 C28 . . 119.4(6) ?
O4 C29 C24 . . 120.7(6) ?
C28 C29 C24 . . 119.9(6) ?
O3 C30 H30A . . 109.5 ?
O3 C30 H30B . . 109.5 ?
H30A C30 H30B . . 109.5 ?
O3 C30 H30C . . 109.5 ?
H30A C30 H30C . . 109.5 ?
H30B C30 H30C . . 109.5 ?
C32 C31 H31A . . 109.5 ?
C32 C31 H31B . . 109.5 ?
H31A C31 H31B . . 109.5 ?
C32 C31 H31C . . 109.5 ?
H31A C31 H31C . . 109.5 ?
H31B C31 H31C . . 109.5 ?
C37 C32 C33 . . 118.4(8) ?
C37 C32 C31 . . 119.6(8) ?
C33 C32 C31 . . 122.0(9) ?
C34 C33 C32 . . 121.2(8) ?
C34 C33 H33A . . 119.4 ?
C32 C33 H33A . . 119.4 ?
C35 C34 C33 . . 119.8(8) ?
C35 C34 H34A . . 120.1 ?
C33 C34 H34A . . 120.1 ?
C34 C35 C36 . . 120.6(7) ?
C34 C35 N3 . . 118.6(6) ?
C36 C35 N3 . . 120.8(6) ?
C35 C36 C37 . . 119.3(7) ?
C35 C36 H36A . . 120.3 ?
C37 C36 H36A . . 120.3 ?
C32 C37 C36 . . 120.8(7) ?
C32 C37 H37A . . 119.6 ?
C36 C37 H37A . . 119.6 ?
N3 C38 C39 . . 123.9(6) ?
N3 C38 H38A . . 118.0 ?
C39 C38 H38A . . 118.0 ?
C38 C39 C40 . . 119.9(6) ?
C38 C39 C44 . . 120.4(6) ?
C40 C39 C44 . . 119.7(6) ?
C41 C40 C39 . . 121.1(7) ?
C41 C40 H40A . . 119.5 ?
C39 C40 H40A . . 119.5 ?
C40 C41 C42 . . 120.3(7) ?
C40 C41 H41A . . 119.9 ?
C42 C41 H41A . . 119.9 ?
C43 C42 C41 . . 119.4(7) ?
C43 C42 H42A . . 120.3 ?
C41 C42 H42A . . 120.3 ?
C42 C43 O5 . . 125.0(6) ?
C42 C43 C44 . . 122.2(6) ?
O5 C43 C44 . . 112.8(6) ?
O6 C44 C43 . . 120.4(6) ?
O6 C44 C39 . . 122.2(6) ?
C43 C44 C39 . . 117.4(6) ?
O5 C45 H45A . . 109.5 ?
O5 C45 H45B . . 109.5 ?
H45A C45 H45B . . 109.5 ?
O5 C45 H45C . . 109.5 ?
H45A C45 H45C . . 109.5 ?
H45B C45 H45C . . 109.5 ?
N4 C46 S1 . . 177.7(7) ?
N5 C47 S2 . . 179.4(11) ?
N6 C48 S3 . . 179.1(7) ?
C8 N1 C5 . . 128.6(7) ?
C8 N1 H1A . . 115.7 ?
C5 N1 H1A . . 115.7 ?
C23 N2 C20 . . 128.4(6) ?
C23 N2 H2A . . 115.8 ?
C20 N2 H2A . . 115.8 ?
C38 N3 C35 . . 128.9(6) ?
C38 N3 H3A . . 115.6 ?
C35 N3 H3A . . 115.6 ?
C46 N4 Nd . . 169.5(6) ?
C47 N5 Nd . . 145.5(7) ?
C48 N6 Nd . . 156.7(6) ?
C13 O1 C15 . . 118.2(7) ?
C13 O1 Nd . . 115.5(4) ?
C15 O1 Nd . . 126.1(5) ?
C14 O2 Nd . . 127.0(4) ?
C28 O3 C30 . . 118.4(6) ?
C28 O3 Nd . . 114.2(4) ?
C30 O3 Nd . . 127.1(4) ?
C29 O4 Nd . . 130.7(4) ?
C43 O5 C45 . . 117.5(6) ?
C43 O5 Nd . . 113.7(4) ?
C45 O5 Nd . . 128.6(4) ?
C44 O6 Nd . . 126.7(4) ?

loop_
_geom_bond_atom_site_label_1
_geom_bond_atom_site_label_2
_geom_bond_site_symmetry_2
_geom_bond_distance
_geom_bond_publ_flag
Nd O4 . 2.375(4) ?
Nd O6 . 2.388(4) ?
Nd O2 . 2.393(4) ?
Nd N5 . 2.489(8) ?
Nd N6 . 2.517(7) ?
Nd N4 . 2.530(7) ?
Nd O1 . 2.742(5) ?
Nd O5 . 2.778(5) ?
Nd O3 . 2.843(5) ?
C1 C2 . 1.530(12) ?
C1 H1B . 0.9600 ?
C1 H1C . 0.9600 ?
C1 H1D . 0.9600 ?
C2 C3 . 1.366(12) ?
C2 C7 . 1.397(12) ?
C3 C4 . 1.376(12) ?
C3 H3B . 0.9300 ?
C4 C5 . 1.380(10) ?
C4 H4A . 0.9300 ?
C5 C6 . 1.379(10) ?
C5 N1 . 1.405(9) ?
C6 C7 . 1.363(10) ?
C6 H6A . 0.9300 ?
C7 H7A . 0.9300 ?
C8 N1 . 1.289(9) ?
C8 C9 . 1.413(10) ?
C8 H8A . 0.9300 ?
C9 C14 . 1.403(10) ?
C9 C10 . 1.435(11) ?
C10 C11 . 1.358(13) ?
C10 H10A . 0.9300 ?
C11 C12 . 1.380(13) ?
C11 H11A . 0.9300 ?
C12 C13 . 1.373(11) ?
C12 H12A . 0.9300 ?
C13 O1 . 1.358(9) ?
C13 C14 . 1.412(10) ?
C14 O2 . 1.307(8) ?
C15 O1 . 1.450(8) ?
C15 H15A . 0.9600 ?
C15 H15B . 0.9600 ?
C15 H15C . 0.9600 ?
C16 C17 . 1.503(10) ?
C16 H16A . 0.9600 ?
C16 H16B . 0.9600 ?
C16 H16C . 0.9600 ?
C17 C18 . 1.374(10) ?
C17 C22 . 1.380(10) ?
C18 C19 . 1.391(10) ?
C18 H18A . 0.9300 ?
C19 C20 . 1.355(9) ?
C19 H19A . 0.9300 ?
C20 C21 . 1.379(9) ?
C20 N2 . 1.426(8) ?
C21 C22 . 1.379(10) ?
C21 H21A . 0.9300 ?
C22 H22A . 0.9300 ?
C23 N2 . 1.284(8) ?
C23 C24 . 1.408(9) ?
C23 H23A . 0.9300 ?
C24 C25 . 1.421(10) ?
C24 C29 . 1.423(9) ?
C25 C26 . 1.336(12) ?
C25 H25A . 0.9300 ?
C26 C27 . 1.385(12) ?
C26 H26A . 0.9300 ?
C27 C28 . 1.359(10) ?
C27 H27A . 0.9300 ?
C28 O3 . 1.357(8) ?
C28 C29 . 1.400(9) ?
C29 O4 . 1.302(7) ?
C30 O3 . 1.417(8) ?
C30 H30A . 0.9600 ?
C30 H30B . 0.9600 ?
C30 H30C . 0.9600 ?
C31 C32 . 1.518(10) ?
C31 H31A . 0.9600 ?
C31 H31B . 0.9600 ?
C31 H31C . 0.9600 ?
C32 C37 . 1.369(10) ?
C32 C33 . 1.380(11) ?
C33 C34 . 1.379(10) ?
C33 H33A . 0.9300 ?
C34 C35 . 1.350(9) ?
C34 H34A . 0.9300 ?
C35 C36 . 1.379(9) ?
C35 N3 . 1.427(8) ?
C36 C37 . 1.388(9) ?
C36 H36A . 0.9300 ?
C37 H37A . 0.9300 ?
C38 N3 . 1.311(7) ?
C38 C39 . 1.400(9) ?
C38 H38A . 0.9300 ?
C39 C40 . 1.409(9) ?
C39 C44 . 1.410(8) ?
C40 C41 . 1.347(10) ?
C40 H40A . 0.9300 ?
C41 C42 . 1.403(10) ?
C41 H41A . 0.9300 ?
C42 C43 . 1.369(9) ?
C42 H42A . 0.9300 ?
C43 O5 . 1.371(8) ?
C43 C44 . 1.403(9) ?
C44 O6 . 1.301(7) ?
C45 O5 . 1.433(8) ?
C45 H45A . 0.9600 ?
C45 H45B . 0.9600 ?
C45 H45C . 0.9600 ?
C46 N4 . 1.150(8) ?
C46 S1 . 1.630(8) ?
C47 N5 . 1.171(10) ?
C47 S2 . 1.594(9) ?
C48 N6 . 1.145(8) ?
C48 S3 . 1.617(8) ?
N1 H1A . 0.8600 ?
N2 H2A . 0.8600 ?
N3 H3A . 0.8600 ?

loop_
_geom_hbond_atom_site_label_D
_geom_hbond_atom_site_label_H
_geom_hbond_atom_site_label_A
_geom_hbond_site_symmetry_A
_geom_hbond_distance_DH
_geom_hbond_distance_HA
_geom_hbond_distance_DA
_geom_hbond_angle_DHA
N1 H1A O2 . 0.86 1.86 2.566(7) 138.1
N2 H2A O4 . 0.86 1.87 2.576(6) 137.9
N3 H3A O6 . 0.86 1.89 2.589(7) 136.9
C38 H38A S1 3_868 0.93 2.72 3.633(6) 166.1

loop_
_geom_torsion_atom_site_label_1
_geom_torsion_atom_site_label_2
_geom_torsion_atom_site_label_3
_geom_torsion_atom_site_label_4
_geom_torsion_site_symmetry_1
_geom_torsion_site_symmetry_2
_geom_torsion_site_symmetry_3
_geom_torsion_site_symmetry_4
_geom_torsion
_geom_torsion_publ_flag
C7 C2 C3 C4 . . . . 0.6(14) ?
C1 C2 C3 C4 . . . . -178.2(9) ?
C2 C3 C4 C5 . . . . -0.5(14) ?
C3 C4 C5 C6 . . . . 0.1(12) ?
C3 C4 C5 N1 . . . . 177.5(7) ?
C4 C5 C6 C7 . . . . 0.0(11) ?
N1 C5 C6 C7 . . . . -177.5(7) ?
C5 C6 C7 C2 . . . . 0.2(12) ?
C3 C2 C7 C6 . . . . -0.5(13) ?
C1 C2 C7 C6 . . . . 178.4(8) ?
N1 C8 C9 C14 . . . . 0.5(12) ?
N1 C8 C9 C10 . . . . 179.5(8) ?
C14 C9 C10 C11 . . . . 0.1(13) ?
C8 C9 C10 C11 . . . . -178.9(9) ?
C9 C10 C11 C12 . . . . 0.8(16) ?
C10 C11 C12 C13 . . . . -0.5(16) ?
C11 C12 C13 O1 . . . . 177.3(9) ?
C11 C12 C13 C14 . . . . -0.8(13) ?
C8 C9 C14 O2 . . . . -2.0(11) ?
C10 C9 C14 O2 . . . . 179.0(7) ?
C8 C9 C14 C13 . . . . 177.7(7) ?
C10 C9 C14 C13 . . . . -1.3(11) ?
O1 C13 C14 O2 . . . . 3.0(10) ?
C12 C13 C14 O2 . . . . -178.7(7) ?
O1 C13 C14 C9 . . . . -176.6(7) ?
C12 C13 C14 C9 . . . . 1.7(11) ?
C22 C17 C18 C19 . . . . -0.4(12) ?
C16 C17 C18 C19 . . . . -179.8(7) ?
C17 C18 C19 C20 . . . . -0.3(12) ?
C18 C19 C20 C21 . . . . 1.8(11) ?
C18 C19 C20 N2 . . . . 178.8(6) ?
C19 C20 C21 C22 . . . . -2.5(11) ?
N2 C20 C21 C22 . . . . -179.6(6) ?
C20 C21 C22 C17 . . . . 1.8(12) ?
C18 C17 C22 C21 . . . . -0.4(12) ?
C16 C17 C22 C21 . . . . 179.0(7) ?
N2 C23 C24 C25 . . . . -177.4(8) ?
N2 C23 C24 C29 . . . . 3.1(12) ?
C23 C24 C25 C26 . . . . 177.8(9) ?
C29 C24 C25 C26 . . . . -2.7(14) ?
C24 C25 C26 C27 . . . . 1.8(16) ?
C25 C26 C27 C28 . . . . 0.1(16) ?
C26 C27 C28 O3 . . . . 179.2(9) ?
C26 C27 C28 C29 . . . . -0.9(14) ?
O3 C28 C29 O4 . . . . 0.8(10) ?
C27 C28 C29 O4 . . . . -179.1(7) ?
O3 C28 C29 C24 . . . . 179.9(6) ?
C27 C28 C29 C24 . . . . 0.0(11) ?
C23 C24 C29 O4 . . . . 0.4(11) ?
C25 C24 C29 O4 . . . . -179.1(7) ?
C23 C24 C29 C28 . . . . -178.7(7) ?
C25 C24 C29 C28 . . . . 1.8(11) ?
C37 C32 C33 C34 . . . . -1.6(14) ?
C31 C32 C33 C34 . . . . -179.1(9) ?
C32 C33 C34 C35 . . . . 1.7(13) ?
C33 C34 C35 C36 . . . . -0.9(12) ?
C33 C34 C35 N3 . . . . 176.1(7) ?
C34 C35 C36 C37 . . . . 0.0(11) ?
N3 C35 C36 C37 . . . . -176.9(7) ?
C33 C32 C37 C36 . . . . 0.8(13) ?
C31 C32 C37 C36 . . . . 178.4(8) ?
C35 C36 C37 C32 . . . . 0.0(12) ?
N3 C38 C39 C40 . . . . 178.8(6) ?
N3 C38 C39 C44 . . . . -2.8(10) ?
C38 C39 C40 C41 . . . . 178.9(7) ?
C44 C39 C40 C41 . . . . 0.5(11) ?
C39 C40 C41 C42 . . . . 0.7(12) ?
C40 C41 C42 C43 . . . . -2.1(12) ?
C41 C42 C43 O5 . . . . 179.5(7) ?
C41 C42 C43 C44 . . . . 2.2(11) ?
C42 C43 C44 O6 . . . . 179.3(6) ?
O5 C43 C44 O6 . . . . 1.7(9) ?
C42 C43 C44 C39 . . . . -1.0(10) ?
O5 C43 C44 C39 . . . . -178.6(6) ?
C38 C39 C44 O6 . . . . 0.9(10) ?
C40 C39 C44 O6 . . . . 179.4(6) ?
C38 C39 C44 C43 . . . . -178.8(6) ?
C40 C39 C44 C43 . . . . -0.3(10) ?
C9 C8 N1 C5 . . . . -173.3(7) ?
C6 C5 N1 C8 . . . . -160.0(7) ?
C4 C5 N1 C8 . . . . 22.5(11) ?
C24 C23 N2 C20 . . . . 178.3(7) ?
C19 C20 N2 C23 . . . . 10.6(11) ?
C21 C20 N2 C23 . . . . -172.3(7) ?
C39 C38 N3 C35 . . . . 178.2(6) ?
C34 C35 N3 C38 . . . . -164.5(7) ?
C36 C35 N3 C38 . . . . 12.5(10) ?
O4 Nd N4 C46 . . . . 150(3) ?
O6 Nd N4 C46 . . . . -21(3) ?
O2 Nd N4 C46 . . . . 10(4) ?
N5 Nd N4 C46 . . . . -136(3) ?
N6 Nd N4 C46 . . . . 61(3) ?
O1 Nd N4 C46 . . . . -137(3) ?
O5 Nd N4 C46 . . . . -70(3) ?
O3 Nd N4 C46 . . . . 121(3) ?
O4 Nd N5 C47 . . . . -42.1(12) ?
O6 Nd N5 C47 . . . . 176.5(12) ?
O2 Nd N5 C47 . . . . 90.1(13) ?
N6 Nd N5 C47 . . . . -73.7(15) ?
N4 Nd N5 C47 . . . . -117.6(13) ?
O1 Nd N5 C47 . . . . 61.8(13) ?
O5 Nd N5 C47 . . . . 131.5(13) ?
O3 Nd N5 C47 . . . . 6.9(13) ?
O4 Nd N6 C48 . . . . 93.5(14) ?
O6 Nd N6 C48 . . . . -120.4(14) ?
O2 Nd N6 C48 . . . . -43.4(14) ?
N5 Nd N6 C48 . . . . 123.6(14) ?
N4 Nd N6 C48 . . . . 167.7(14) ?
O1 Nd N6 C48 . . . . -4.5(15) ?
O5 Nd N6 C48 . . . . -88.5(14) ?
O3 Nd N6 C48 . . . . 35.7(14) ?
C12 C13 O1 C15 . . . . 11.3(12) ?
C14 C13 O1 C15 . . . . -170.5(7) ?
C12 C13 O1 Nd . . . . -163.8(7) ?
C14 C13 O1 Nd . . . . 14.4(8) ?
O4 Nd O1 C13 . . . . -153.4(5) ?
O6 Nd O1 C13 . . . . 31.3(5) ?
O2 Nd O1 C13 . . . . -18.0(4) ?
N5 Nd O1 C13 . . . . 136.8(5) ?
N6 Nd O1 C13 . . . . -62.2(5) ?
N4 Nd O1 C13 . . . . 138.5(6) ?
O5 Nd O1 C13 . . . . 63.0(5) ?
O3 Nd O1 C13 . . . . -106.3(5) ?
O4 Nd O1 C15 . . . . 32.0(6) ?
O6 Nd O1 C15 . . . . -143.3(6) ?
O2 Nd O1 C15 . . . . 167.4(6) ?
N5 Nd O1 C15 . . . . -37.8(6) ?
N6 Nd O1 C15 . . . . 123.2(6) ?
N4 Nd O1 C15 . . . . -36.1(8) ?
O5 Nd O1 C15 . . . . -111.6(6) ?
O3 Nd O1 C15 . . . . 79.1(6) ?
C9 C14 O2 Nd . . . . 155.3(5) ?
C13 C14 O2 Nd . . . . -24.4(9) ?
O4 Nd O2 C14 . . . . 94.2(6) ?
O6 Nd O2 C14 . . . . -113.8(5) ?
N5 Nd O2 C14 . . . . -10.0(6) ?
N6 Nd O2 C14 . . . . 163.3(6) ?
N4 Nd O2 C14 . . . . -144.3(5) ?
O1 Nd O2 C14 . . . . 22.2(5) ?
O5 Nd O2 C14 . . . . -51.0(5) ?
O3 Nd O2 C14 . . . . 88.1(5) ?
C27 C28 O3 C30 . . . . -9.3(12) ?
C29 C28 O3 C30 . . . . 170.8(7) ?
C27 C28 O3 Nd . . . . 165.9(7) ?
C29 C28 O3 Nd . . . . -14.0(8) ?
O4 Nd O3 C28 . . . . 15.7(5) ?
O6 Nd O3 C28 . . . . 154.0(4) ?
O2 Nd O3 C28 . . . . -169.5(5) ?
N5 Nd O3 C28 . . . . -42.4(5) ?
N6 Nd O3 C28 . . . . 113.0(5) ?
N4 Nd O3 C28 . . . . 49.1(5) ?
O1 Nd O3 C28 . . . . -106.1(5) ?
O5 Nd O3 C28 . . . . -118.4(5) ?
O4 Nd O3 C30 . . . . -169.6(7) ?
O6 Nd O3 C30 . . . . -31.3(7) ?
O2 Nd O3 C30 . . . . 5.2(6) ?
N5 Nd O3 C30 . . . . 132.3(6) ?
N6 Nd O3 C30 . . . . -72.3(6) ?
N4 Nd O3 C30 . . . . -136.2(6) ?
O1 Nd O3 C30 . . . . 68.6(6) ?
O5 Nd O3 C30 . . . . 56.2(6) ?
C28 C29 O4 Nd . . . . 18.9(9) ?
C24 C29 O4 Nd . . . . -160.2(5) ?
O6 Nd O4 C29 . . . . -155.9(5) ?
O2 Nd O4 C29 . . . . -25.1(7) ?
N5 Nd O4 C29 . . . . 103.0(6) ?
N6 Nd O4 C29 . . . . -89.1(6) ?
N4 Nd O4 C29 . . . . -170.3(6) ?
O1 Nd O4 C29 . . . . 31.1(6) ?
O5 Nd O4 C29 . . . . 93.3(6) ?
O3 Nd O4 C29 . . . . -18.3(5) ?
C42 C43 O5 C45 . . . . -11.0(10) ?
C44 C43 O5 C45 . . . . 166.5(6) ?
C42 C43 O5 Nd . . . . 163.6(6) ?
C44 C43 O5 Nd . . . . -18.9(7) ?
O4 Nd O5 C43 . . . . 160.4(4) ?
O6 Nd O5 C43 . . . . 20.6(4) ?
O2 Nd O5 C43 . . . . -62.4(4) ?
N5 Nd O5 C43 . . . . 150.5(5) ?
N6 Nd O5 C43 . . . . -16.3(5) ?
N4 Nd O5 C43 . . . . 75.6(5) ?
O1 Nd O5 C43 . . . . -126.9(5) ?
O3 Nd O5 C43 . . . . -115.0(4) ?
O4 Nd O5 C45 . . . . -25.8(7) ?
O6 Nd O5 C45 . . . . -165.6(7) ?
O2 Nd O5 C45 . . . . 111.5(6) ?
N5 Nd O5 C45 . . . . -35.7(6) ?
N6 Nd O5 C45 . . . . 157.5(6) ?
N4 Nd O5 C45 . . . . -110.6(6) ?
O1 Nd O5 C45 . . . . 46.9(6) ?
O3 Nd O5 C45 . . . . 58.8(7) ?
C43 C44 O6 Nd . . . . 22.3(9) ?
C39 C44 O6 Nd . . . . -157.3(5) ?
O4 Nd O6 C44 . . . . -160.7(5) ?
O2 Nd O6 C44 . . . . 54.3(5) ?
N5 Nd O6 C44 . . . . -72.3(5) ?
N6 Nd O6 C44 . . . . 130.2(5) ?
N4 Nd O6 C44 . . . . -146.0(5) ?
O1 Nd O6 C44 . . . . 11.5(5) ?
O5 Nd O6 C44 . . . . -22.3(5) ?
O3 Nd O6 C44 . . . . 90.8(5) ?
